data_7023466
loop_
_publ_author_name
'Pracha, Supathana'
'Praban, Siriwan'
'Niewpung, Amornrat'
'Kotpisan, Gulthawach'
'Kongsaeree, Palangpon'
'Saithong, Saowanit'
'Khamnaen, Tossapol'
'Phiriyawirut, Phairat'
'Charoenchaidet, Sumate'
'Phomphrai, Khamphee'

_publ_section_title
;
 Syntheses of bis(pyrrolylaldiminato)aluminum complexes for the
 polymerisation of lactide.
;
_journal_issue 42
_journal_name_full 'Dalton transactions (Cambridge, England : 2003)'
_journal_page_first 15191
_journal_page_last 15198
_journal_paper_doi 10.1039/c3dt51377g
_journal_volume 42
_journal_year 2013
_chemical_formula_moiety 'C25 H25 Al N4 O2'
_chemical_formula_sum 'C25 H25 Al N4 O2'
_chemical_formula_weight 440.47
_chemical_name_systematic
; 
 ? 
;
_space_group_IT_number 14
_symmetry_cell_setting monoclinic
_symmetry_space_group_name_Hall '-P 2ybc'
_symmetry_space_group_name_H-M 'P 1 21/c 1'
_atom_sites_solution_hydrogens geom
_atom_sites_solution_primary direct
_atom_sites_solution_secondary difmap
_audit_creation_method SHELXL-97
_cell_angle_alpha 90.00
_cell_angle_beta 97.0740(13)
_cell_angle_gamma 90.00
_cell_formula_units_Z 4
_cell_length_a 14.8420(6)
_cell_length_b 9.1460(2)
_cell_length_c 16.6480(6)
_cell_measurement_reflns_used 6185
_cell_measurement_temperature 150(2)
_cell_measurement_theta_max 30.999
_cell_measurement_theta_min 0.998
_cell_volume 2242.68(13)
_computing_cell_refinement 'HKL Scalepack (Otwinowski & Minor 1997)'
_computing_data_collection 'Bruker XSCANS'
_computing_data_reduction 'HKL Denzo and Scalepack (Otwinowski & Minor 1997)'
_computing_molecular_graphics 'Bruker SHELXTL (Sheldrick, 2008)'
_computing_publication_material 'SHEXTL(Sheldrick, 2008)'
_computing_structure_refinement 'SHELXL-97 (Sheldrick, 1997)'
_computing_structure_solution 'SHELXS-97 (Sheldrick, 1990)'
_diffrn_ambient_temperature 150(2)
_diffrn_detector_area_resol_mean 14
_diffrn_measured_fraction_theta_full 0.997
_diffrn_measured_fraction_theta_max 0.997
_diffrn_measurement_device_type KappaCCD2000
_diffrn_measurement_method '\w scans'
_diffrn_radiation_monochromator graphite
_diffrn_radiation_source 'fine-focus sealed tube'
_diffrn_radiation_type MoK\a
_diffrn_radiation_wavelength 0.71073
_diffrn_reflns_av_R_equivalents 0.0239
_diffrn_reflns_av_unetI/netI 0.0329
_diffrn_reflns_limit_h_max 17
_diffrn_reflns_limit_h_min -17
_diffrn_reflns_limit_k_max 10
_diffrn_reflns_limit_k_min -10
_diffrn_reflns_limit_l_max 19
_diffrn_reflns_limit_l_min -19
_diffrn_reflns_number 7379
_diffrn_reflns_theta_full 25.00
_diffrn_reflns_theta_max 25.00
_diffrn_reflns_theta_min 2.82
_exptl_absorpt_coefficient_mu 0.120
_exptl_absorpt_correction_type none
_exptl_crystal_colour Pale-yellow
_exptl_crystal_density_diffrn 1.305
_exptl_crystal_density_method 'not measured'
_exptl_crystal_description Plate
_exptl_crystal_F_000 928
_exptl_crystal_size_max 0.35
_exptl_crystal_size_mid 0.30
_exptl_crystal_size_min 0.23
_refine_diff_density_max 0.199
_refine_diff_density_min -0.279
_refine_diff_density_rms 0.043
_refine_ls_extinction_coef 0.0082(14)
_refine_ls_extinction_expression Fc^*^=kFc[1+0.001xFc^2^\l^3^/sin(2\q)]^-1/4^
_refine_ls_extinction_method SHELXL
_refine_ls_goodness_of_fit_ref 1.053
_refine_ls_hydrogen_treatment constr
_refine_ls_matrix_type full
_refine_ls_number_parameters 290
_refine_ls_number_reflns 3924
_refine_ls_number_restraints 0
_refine_ls_restrained_S_all 1.053
_refine_ls_R_factor_all 0.0496
_refine_ls_R_factor_gt 0.0381
_refine_ls_shift/su_max 0.001
_refine_ls_shift/su_mean 0.000
_refine_ls_structure_factor_coef Fsqd
_refine_ls_weighting_details 'calc w=1/[\s^2^(Fo^2^)+(0.0541P)^2^+0.7661P] where P=(Fo^2^+2Fc^2^)/3'
_refine_ls_weighting_scheme calc
_refine_ls_wR_factor_gt 0.0963
_refine_ls_wR_factor_ref 0.1024
_reflns_number_gt 3249
_reflns_number_total 3924
_reflns_threshold_expression >2sigma(I)
_cod_data_source_file c3dt51377g.txt
_cod_data_source_block shelxl
_cod_depositor_comments
;
The following automatic conversions were performed:

'_symmetry_cell_setting' value 'Monoclinic' changed to 'monoclinic'
according to /home/saulius/struct/CIF-dictionaries/cif_core.dic
dictionary named 'cif_core.dic' version 2.4.2 from 2011-04-26.

Automatic conversion script
Id: cif_fix_values 1891 2012-01-12 08:04:46Z andrius 
;
_cod_original_sg_symbol_H-M 'P 21/c '
_cod_database_code 7023466

loop_
_symmetry_equiv_pos_as_xyz
'x, y, z'
'-x, y+1/2, -z+1/2'
'-x, -y, -z'
'x, -y-1/2, z-1/2'

loop_
_atom_site_label
_atom_site_type_symbol
_atom_site_fract_x
_atom_site_fract_y
_atom_site_fract_z
_atom_site_U_iso_or_equiv
_atom_site_adp_type
_atom_site_occupancy
_atom_site_symmetry_multiplicity
_atom_site_calc_flag
_atom_site_refinement_flags
Al1 Al 0.65541(3) 0.64144(5) 0.68309(3) 0.02025(16) Uani 1 1 d .
N1 N 0.71985(9) 0.80388(14) 0.64511(8) 0.0226(3) Uani 1 1 d .
N2 N 0.54365(9) 0.78045(14) 0.64531(8) 0.0229(3) Uani 1 1 d .
N3 N 0.64188(9) 0.67608(14) 0.79435(8) 0.0229(3) Uani 1 1 d .
N4 N 0.77922(9) 0.54930(14) 0.73713(8) 0.0227(3) Uani 1 1 d .
C1 C 0.61315(12) 0.47017(18) 0.61812(11) 0.0283(4) Uani 1 1 d .
H1A H 0.6436 0.4664 0.5705 0.034 Uiso 1 1 d R
H1B H 0.6264 0.3830 0.6495 0.034 Uiso 1 1 d R
H1C H 0.5488 0.4773 0.6026 0.034 Uiso 1 1 d R
C2 C 0.80745(12) 0.84578(19) 0.64212(10) 0.0266(4) Uani 1 1 d .
H2 H 0.8556 0.7764 0.6548 0.032 Uiso 1 1 d R
C3 C 0.81111(13) 0.99148(19) 0.61922(10) 0.0306(4) Uani 1 1 d .
H3 H 0.8685 1.0366 0.6139 0.037 Uiso 1 1 d R
C4 C 0.72217(13) 1.04355(19) 0.60863(10) 0.0299(4) Uani 1 1 d .
H4 H 0.6955 1.1369 0.5940 0.036 Uiso 1 1 d R
C5 C 0.66695(12) 0.92608(17) 0.62430(10) 0.0236(4) Uani 1 1 d .
C6 C 0.57212(12) 0.90775(17) 0.62360(10) 0.0242(4) Uani 1 1 d .
H6 H 0.5292 0.9844 0.6083 0.029 Uiso 1 1 d R
C7 C 0.44918(11) 0.74800(17) 0.63850(10) 0.0231(4) Uani 1 1 d .
C8 C 0.38386(12) 0.82562(19) 0.58803(11) 0.0294(4) Uani 1 1 d .
H8 H 0.4025 0.9057 0.5567 0.035 Uiso 1 1 d R
C9 C 0.29354(12) 0.78898(19) 0.58322(11) 0.0306(4) Uani 1 1 d .
H9 H 0.2494 0.8437 0.5484 0.037 Uiso 1 1 d R
C10 C 0.26559(11) 0.67255(18) 0.62789(10) 0.0241(4) Uani 1 1 d .
C11 C 0.32942(12) 0.59272(18) 0.67739(10) 0.0270(4) Uani 1 1 d .
H11 H 0.3117 0.5109 0.7080 0.032 Uiso 1 1 d R
C12 C 0.42026(12) 0.63104(18) 0.68206(10) 0.0262(4) Uani 1 1 d .
H12 H 0.4653 0.5768 0.7161 0.031 Uiso 1 1 d R
C13 C 0.14283(13) 0.5234(2) 0.65946(13) 0.0383(5) Uani 1 1 d .
H13A H 0.0779 0.5168 0.6483 0.046 Uiso 1 1 d R
H13B H 0.1697 0.4356 0.6415 0.046 Uiso 1 1 d R
H13C H 0.1598 0.5350 0.7166 0.046 Uiso 1 1 d R
C14 C 0.58178(12) 0.74029(17) 0.83892(11) 0.0263(4) Uani 1 1 d .
H14 H 0.5236 0.7717 0.8130 0.032 Uiso 1 1 d R
C15 C 0.61837(13) 0.75011(19) 0.91965(11) 0.0308(4) Uani 1 1 d .
H15 H 0.5830 0.7914 0.9586 0.037 Uiso 1 1 d R
C16 C 0.70552(13) 0.69072(19) 0.92564(11) 0.0303(4) Uani 1 1 d .
H16 H 0.7429 0.6888 0.9770 0.036 Uiso 1 1 d R
C17 C 0.71864(12) 0.64611(17) 0.84814(10) 0.0247(4) Uani 1 1 d .
C18 C 0.78990(12) 0.57436(18) 0.81490(10) 0.0256(4) Uani 1 1 d .
H18 H 0.8449 0.5451 0.8474 0.031 Uiso 1 1 d R
C19 C 0.84315(11) 0.46411(17) 0.70053(10) 0.0221(4) Uani 1 1 d .
C20 C 0.90349(12) 0.36595(18) 0.74382(10) 0.0265(4) Uani 1 1 d .
H20 H 0.9043 0.3573 0.8014 0.032 Uiso 1 1 d R
C21 C 0.96145(11) 0.28155(19) 0.70446(11) 0.0275(4) Uani 1 1 d .
H21 H 1.0028 0.2156 0.7349 0.033 Uiso 1 1 d R
C22 C 0.96020(11) 0.29119(18) 0.62112(11) 0.0240(4) Uani 1 1 d .
C23 C 0.90109(11) 0.38667(18) 0.57714(11) 0.0259(4) Uani 1 1 d .
H23 H 0.9009 0.3937 0.5196 0.031 Uiso 1 1 d R
C24 C 0.84331(11) 0.47230(18) 0.61741(10) 0.0244(4) Uani 1 1 d .
H24 H 0.8022 0.5375 0.5861 0.029 Uiso 1 1 d R
C25 C 1.01969(14) 0.2068(2) 0.50222(13) 0.0427(5) Uani 1 1 d .
H25A H 1.0635 0.1387 0.4864 0.051 Uiso 1 1 d R
H25B H 0.9607 0.1834 0.4748 0.051 Uiso 1 1 d R
H25C H 1.0361 0.3041 0.4880 0.051 Uiso 1 1 d R
O1 O 0.17391(8) 0.64588(13) 0.61811(7) 0.0295(3) Uani 1 1 d .
O2 O 1.01818(8) 0.19844(13) 0.58750(8) 0.0324(3) Uani 1 1 d .

loop_
_atom_site_aniso_label
_atom_site_aniso_U_11
_atom_site_aniso_U_22
_atom_site_aniso_U_33
_atom_site_aniso_U_23
_atom_site_aniso_U_13
_atom_site_aniso_U_12
Al1 0.0230(3) 0.0216(3) 0.0158(3) 0.00120(18) 0.0014(2) -0.00057(19)
N1 0.0256(8) 0.0256(7) 0.0162(7) 0.0000(6) 0.0008(6) -0.0017(6)
N2 0.0270(8) 0.0245(7) 0.0169(7) 0.0016(6) 0.0023(6) 0.0011(6)
N3 0.0254(8) 0.0246(7) 0.0186(7) 0.0014(6) 0.0025(6) 0.0011(6)
N4 0.0245(7) 0.0252(7) 0.0182(7) 0.0012(5) 0.0017(6) -0.0003(6)
C1 0.0243(9) 0.0280(9) 0.0325(10) -0.0036(7) 0.0025(8) -0.0013(7)
C2 0.0285(10) 0.0323(9) 0.0185(9) -0.0017(7) 0.0006(7) -0.0063(7)
C3 0.0365(11) 0.0343(10) 0.0209(9) -0.0030(7) 0.0026(8) -0.0144(8)
C4 0.0459(12) 0.0223(9) 0.0212(9) -0.0007(7) 0.0029(8) -0.0061(7)
C5 0.0336(10) 0.0225(8) 0.0146(8) -0.0003(6) 0.0020(7) -0.0013(7)
C6 0.0331(10) 0.0223(8) 0.0165(9) 0.0002(6) 0.0009(7) 0.0037(7)
C7 0.0262(9) 0.0251(8) 0.0182(9) 0.0001(6) 0.0031(7) 0.0031(7)
C8 0.0307(10) 0.0325(9) 0.0248(10) 0.0107(7) 0.0024(8) 0.0031(7)
C9 0.0286(10) 0.0358(10) 0.0261(10) 0.0096(8) -0.0014(8) 0.0055(7)
C10 0.0243(9) 0.0305(9) 0.0171(9) -0.0028(7) 0.0013(7) 0.0015(7)
C11 0.0322(10) 0.0275(9) 0.0214(9) 0.0052(7) 0.0034(8) -0.0009(7)
C12 0.0280(9) 0.0282(9) 0.0217(9) 0.0051(7) 0.0000(7) 0.0046(7)
C13 0.0331(11) 0.0420(11) 0.0391(12) 0.0063(9) 0.0020(9) -0.0096(8)
C14 0.0323(10) 0.0246(9) 0.0226(9) 0.0002(7) 0.0058(8) 0.0030(7)
C15 0.0423(11) 0.0293(9) 0.0222(10) -0.0005(7) 0.0099(8) 0.0029(8)
C16 0.0408(11) 0.0326(9) 0.0167(9) -0.0005(7) 0.0009(8) 0.0013(8)
C17 0.0296(9) 0.0262(8) 0.0178(9) 0.0020(7) 0.0004(7) -0.0007(7)
C18 0.0280(9) 0.0278(9) 0.0200(9) 0.0018(7) -0.0014(7) 0.0008(7)
C19 0.0198(8) 0.0247(8) 0.0214(9) 0.0004(7) 0.0010(7) -0.0026(6)
C20 0.0285(9) 0.0313(9) 0.0188(9) 0.0026(7) -0.0006(7) -0.0001(7)
C21 0.0239(9) 0.0305(9) 0.0266(10) 0.0045(7) -0.0025(7) 0.0033(7)
C22 0.0170(8) 0.0267(9) 0.0286(10) -0.0015(7) 0.0038(7) -0.0033(6)
C23 0.0244(9) 0.0327(9) 0.0203(9) 0.0012(7) 0.0019(7) -0.0032(7)
C24 0.0227(9) 0.0278(9) 0.0220(9) 0.0022(7) -0.0001(7) 0.0016(7)
C25 0.0456(13) 0.0492(12) 0.0362(12) 0.0011(9) 0.0172(10) 0.0125(10)
O1 0.0250(7) 0.0391(7) 0.0238(7) 0.0051(5) 0.0006(5) -0.0010(5)
O2 0.0285(7) 0.0377(7) 0.0316(7) -0.0001(6) 0.0062(6) 0.0071(5)

loop_
_atom_type_symbol
_atom_type_description
_atom_type_scat_dispersion_real
_atom_type_scat_dispersion_imag
_atom_type_scat_source
C C 0.0033 0.0016 'International Tables Vol C Tables 4.2.6.8 and 6.1.1.4'
H H 0.0000 0.0000 'International Tables Vol C Tables 4.2.6.8 and 6.1.1.4'
O O 0.0106 0.0060 'International Tables Vol C Tables 4.2.6.8 and 6.1.1.4'
Al Al 0.0645 0.0514 'International Tables Vol C Tables 4.2.6.8 and 6.1.1.4'
N N 0.0061 0.0033 'International Tables Vol C Tables 4.2.6.8 and 6.1.1.4'

loop_
_geom_angle_atom_site_label_1
_geom_angle_atom_site_label_2
_geom_angle_atom_site_label_3
_geom_angle
N3 Al1 N1 107.88(6)
N3 Al1 C1 126.95(7)
N1 Al1 C1 125.16(7)
N3 Al1 N4 81.01(6)
N1 Al1 N4 90.37(6)
C1 Al1 N4 96.79(7)
N3 Al1 N2 90.93(6)
N1 Al1 N2 80.88(6)
C1 Al1 N2 97.46(7)
N4 Al1 N2 165.74(6)
C2 N1 C5 106.14(14)
C2 N1 Al1 138.40(12)
C5 N1 Al1 114.68(11)
C6 N2 C7 120.88(14)
C6 N2 Al1 110.40(11)
C7 N2 Al1 128.65(10)
C14 N3 C17 105.92(14)
C14 N3 Al1 138.82(12)
C17 N3 Al1 114.61(11)
C18 N4 C19 121.03(14)
C18 N4 Al1 110.14(11)
C19 N4 Al1 128.74(11)
Al1 C1 H1A 109.4
Al1 C1 H1B 109.4
H1A C1 H1B 109.5
Al1 C1 H1C 109.5
H1A C1 H1C 109.5
H1B C1 H1C 109.5
N1 C2 C3 110.47(16)
N1 C2 H2 119.6
C3 C2 H2 129.9
C2 C3 C4 107.11(16)
C2 C3 H3 120.2
C4 C3 H3 132.7
C3 C4 C5 106.39(15)
C3 C4 H4 133.6
C5 C4 H4 120.0
N1 C5 C4 109.89(15)
N1 C5 C6 116.02(14)
C4 C5 C6 134.09(16)
N2 C6 C5 117.32(15)
N2 C6 H6 119.9
C5 C6 H6 122.8
C12 C7 C8 117.99(16)
C12 C7 N2 118.90(15)
C8 C7 N2 123.08(15)
C9 C8 C7 120.74(16)
C9 C8 H8 119.9
C7 C8 H8 119.4
C8 C9 C10 120.55(16)
C8 C9 H9 119.7
C10 C9 H9 119.7
O1 C10 C11 124.94(15)
O1 C10 C9 115.41(15)
C11 C10 C9 119.65(16)
C10 C11 C12 119.31(16)
C10 C11 H11 121.0
C12 C11 H11 119.7
C11 C12 C7 121.75(16)
C11 C12 H12 120.3
C7 C12 H12 117.9
O1 C13 H13A 109.4
O1 C13 H13B 109.6
H13A C13 H13B 109.5
O1 C13 H13C 109.3
H13A C13 H13C 109.5
H13B C13 H13C 109.5
N3 C14 C15 110.55(16)
N3 C14 H14 119.8
C15 C14 H14 129.6
C14 C15 C16 107.00(15)
C14 C15 H15 119.8
C16 C15 H15 133.2
C17 C16 C15 106.42(16)
C17 C16 H16 133.6
C15 C16 H16 120.0
N3 C17 C16 110.10(15)
N3 C17 C18 115.69(15)
C16 C17 C18 134.16(16)
N4 C18 C17 117.67(15)
N4 C18 H18 120.0
C17 C18 H18 122.3
C24 C19 C20 117.90(15)
C24 C19 N4 118.79(14)
C20 C19 N4 123.23(15)
C21 C20 C19 120.66(16)
C21 C20 H20 119.7
C19 C20 H20 119.6
C20 C21 C22 120.44(16)
C20 C21 H21 119.8
C22 C21 H21 119.8
O2 C22 C23 124.21(16)
O2 C22 C21 115.81(15)
C23 C22 C21 119.94(16)
C22 C23 C24 119.25(16)
C22 C23 H23 119.7
C24 C23 H23 121.1
C19 C24 C23 121.81(15)
C19 C24 H24 119.8
C23 C24 H24 118.4
O2 C25 H25A 109.5
O2 C25 H25B 109.6
H25A C25 H25B 109.5
O2 C25 H25C 109.3
H25A C25 H25C 109.5
H25B C25 H25C 109.5
C10 O1 C13 117.31(13)
C22 O2 C25 117.38(14)

loop_
_geom_bond_atom_site_label_1
_geom_bond_atom_site_label_2
_geom_bond_distance
Al1 N3 1.9139(14)
Al1 N1 1.9160(14)
Al1 C1 1.9620(17)
Al1 N4 2.1188(14)
Al1 N2 2.1228(14)
N1 C2 1.362(2)
N1 C5 1.385(2)
N2 C6 1.305(2)
N2 C7 1.424(2)
N3 C14 1.362(2)
N3 C17 1.387(2)
N4 C18 1.305(2)
N4 C19 1.422(2)
C1 H1A 0.9600
C1 H1B 0.9600
C1 H1C 0.9599
C2 C3 1.389(2)
C2 H2 0.9599
C3 C4 1.394(3)
C3 H3 0.9600
C4 C5 1.395(2)
C4 H4 0.9600
C5 C6 1.416(2)
C6 H6 0.9599
C7 C12 1.390(2)
C7 C8 1.396(2)
C8 C9 1.375(2)
C8 H8 0.9600
C9 C10 1.391(2)
C9 H9 0.9599
C10 O1 1.372(2)
C10 C11 1.385(2)
C11 C12 1.386(2)
C11 H11 0.9600
C12 H12 0.9600
C13 O1 1.422(2)
C13 H13A 0.9600
C13 H13B 0.9601
C13 H13C 0.9599
C14 C15 1.389(3)
C14 H14 0.9599
C15 C16 1.395(3)
C15 H15 0.9599
C16 C17 1.389(2)
C16 H16 0.9599
C17 C18 1.414(2)
C18 H18 0.9601
C19 C24 1.386(2)
C19 C20 1.403(2)
C20 C21 1.380(2)
C20 H20 0.9600
C21 C22 1.388(2)
C21 H21 0.9600
C22 O2 1.375(2)
C22 C23 1.382(2)
C23 C24 1.393(2)
C23 H23 0.9599
C24 H24 0.9599
C25 O2 1.425(2)
C25 H25A 0.9601
C25 H25B 0.9600
C25 H25C 0.9600

loop_
_geom_torsion_atom_site_label_1
_geom_torsion_atom_site_label_2
_geom_torsion_atom_site_label_3
_geom_torsion_atom_site_label_4
_geom_torsion
N3 Al1 N1 C2 87.60(17)
C1 Al1 N1 C2 -91.64(18)
N4 Al1 N1 C2 6.93(17)
N2 Al1 N1 C2 175.63(17)
N3 Al1 N1 C5 -80.44(12)
C1 Al1 N1 C5 100.31(13)
N4 Al1 N1 C5 -161.11(11)
N2 Al1 N1 C5 7.58(11)
N3 Al1 N2 C6 101.75(11)
N1 Al1 N2 C6 -6.22(11)
C1 Al1 N2 C6 -130.78(12)
N4 Al1 N2 C6 46.5(3)
N3 Al1 N2 C7 -81.29(14)
N1 Al1 N2 C7 170.75(14)
C1 Al1 N2 C7 46.19(14)
N4 Al1 N2 C7 -136.5(2)
N1 Al1 N3 C14 90.13(18)
C1 Al1 N3 C14 -90.65(19)
N4 Al1 N3 C14 177.59(18)
N2 Al1 N3 C14 9.41(17)
N1 Al1 N3 C17 -78.99(12)
C1 Al1 N3 C17 100.24(13)
N4 Al1 N3 C17 8.48(11)
N2 Al1 N3 C17 -159.70(11)
N3 Al1 N4 C18 -6.73(11)
N1 Al1 N4 C18 101.33(11)
C1 Al1 N4 C18 -133.17(12)
N2 Al1 N4 C18 49.5(3)
N3 Al1 N4 C19 169.84(14)
N1 Al1 N4 C19 -82.11(13)
C1 Al1 N4 C19 43.39(14)
N2 Al1 N4 C19 -133.9(2)
C5 N1 C2 C3 -0.49(19)
Al1 N1 C2 C3 -169.19(13)
N1 C2 C3 C4 0.9(2)
C2 C3 C4 C5 -0.94(19)
C2 N1 C5 C4 -0.12(18)
Al1 N1 C5 C4 171.65(11)
C2 N1 C5 C6 -179.86(14)
Al1 N1 C5 C6 -8.09(18)
C3 C4 C5 N1 0.67(19)
C3 C4 C5 C6 -179.66(18)
C7 N2 C6 C5 -173.58(14)
Al1 N2 C6 C5 3.66(18)
N1 C5 C6 N2 2.5(2)
C4 C5 C6 N2 -177.17(17)
C6 N2 C7 C12 -162.06(15)
Al1 N2 C7 C12 21.3(2)
C6 N2 C7 C8 19.9(2)
Al1 N2 C7 C8 -156.76(14)
C12 C7 C8 C9 1.4(3)
N2 C7 C8 C9 179.46(16)
C7 C8 C9 C10 -0.8(3)
C8 C9 C10 O1 -179.83(16)
C8 C9 C10 C11 -0.2(3)
O1 C10 C11 C12 -179.92(15)
C9 C10 C11 C12 0.5(3)
C10 C11 C12 C7 0.2(3)
C8 C7 C12 C11 -1.1(3)
N2 C7 C12 C11 -179.26(15)
C17 N3 C14 C15 -0.65(19)
Al1 N3 C14 C15 -170.36(13)
N3 C14 C15 C16 0.6(2)
C14 C15 C16 C17 -0.3(2)
C14 N3 C17 C16 0.45(18)
Al1 N3 C17 C16 173.02(11)
C14 N3 C17 C18 178.22(14)
Al1 N3 C17 C18 -9.21(18)
C15 C16 C17 N3 -0.09(19)
C15 C16 C17 C18 -177.28(18)
C19 N4 C18 C17 -173.18(14)
Al1 N4 C18 C17 3.70(18)
N3 C17 C18 N4 3.2(2)
C16 C17 C18 N4 -179.76(18)
C18 N4 C19 C24 -162.87(15)
Al1 N4 C19 C24 20.9(2)
C18 N4 C19 C20 20.5(2)
Al1 N4 C19 C20 -155.79(13)
C24 C19 C20 C21 0.5(2)
N4 C19 C20 C21 177.23(15)
C19 C20 C21 C22 -0.8(3)
C20 C21 C22 O2 -177.61(15)
C20 C21 C22 C23 0.5(2)
O2 C22 C23 C24 177.95(15)
C21 C22 C23 C24 0.0(2)
C20 C19 C24 C23 0.0(2)
N4 C19 C24 C23 -176.88(15)
C22 C23 C24 C19 -0.2(2)
C11 C10 O1 C13 -2.7(2)
C9 C10 O1 C13 176.91(16)
C23 C22 O2 C25 2.9(2)
C21 C22 O2 C25 -179.12(15)
